data_7037761
loop_
_publ_author_name
'Li, Jia-Jia'
'Fan, Ting-Ting'
'Qu, Xiang-Long'
'Han, Hong-Liang'
'Li, Xia'

_publ_section_title
;
 Temperature-induced 1D lanthanide polymeric frameworks based on Lnn (n =
 2, 2, 4, 6) cores: synthesis, crystal structures and luminescence
 properties.
;
_journal_issue 7
_journal_name_full 'Dalton transactions (Cambridge, England : 2003)'
_journal_page_first 2924
_journal_page_last 2935
_journal_paper_doi 10.1039/c5dt04262c
_journal_volume 45
_journal_year 2016
_chemical_formula_sum 'C48 H22 Eu2 F12 N4 O15'
_chemical_formula_weight 1426.61
_space_group_crystal_system triclinic
_space_group_IT_number 2
_space_group_name_Hall '-P 1'
_space_group_name_H-M_alt 'P -1'
_symmetry_space_group_name_Hall '-P 1'
_symmetry_space_group_name_H-M 'P -1'
_atom_sites_solution_hydrogens mixed
_audit_creation_method SHELXL-2014/7
_audit_update_record
;
2015-12-21 deposited with the CCDC.
2015-12-22 downloaded from the CCDC.
;
_cell_angle_alpha 63.69(3)
_cell_angle_beta 81.15(3)
_cell_angle_gamma 65.52(3)
_cell_formula_units_Z 2
_cell_length_a 13.965(3)
_cell_length_b 14.161(3)
_cell_length_c 15.035(3)
_cell_measurement_reflns_used 7846
_cell_measurement_temperature 293(2)
_cell_measurement_theta_max 26.43
_cell_measurement_theta_min 3.27
_cell_volume 2424.1(12)
_computing_cell_refinement 'Bruker SMART'
_computing_data_collection 'Bruker SMART'
_computing_data_reduction 'Bruker SAINT'
_computing_molecular_graphics 'Bruker SHELXTL'
_computing_publication_material 'Bruker SHELXTL'
_computing_structure_refinement 'SHELXL-2014/7 (Sheldrick, 2014)'
_computing_structure_solution 'SHELXS-97 (Sheldrick, 1990)'
_diffrn_ambient_temperature 293(2)
_diffrn_measured_fraction_theta_full 0.998
_diffrn_measured_fraction_theta_max 0.995
_diffrn_measurement_device_type 'Bruker CCD area detector'
_diffrn_measurement_method 'phi and omega scans'
_diffrn_radiation_type MoK\a
_diffrn_radiation_wavelength 0.71073
_diffrn_reflns_av_R_equivalents 0.0499
_diffrn_reflns_av_unetI/netI 0.0572
_diffrn_reflns_laue_measured_fraction_full 0.998
_diffrn_reflns_laue_measured_fraction_max 0.995
_diffrn_reflns_limit_h_max 18
_diffrn_reflns_limit_h_min -18
_diffrn_reflns_limit_k_max 18
_diffrn_reflns_limit_k_min -18
_diffrn_reflns_limit_l_max 19
_diffrn_reflns_limit_l_min -19
_diffrn_reflns_number 50186
_diffrn_reflns_point_group_measured_fraction_full 0.998
_diffrn_reflns_point_group_measured_fraction_max 0.995
_diffrn_reflns_theta_full 25.242
_diffrn_reflns_theta_max 27.550
_diffrn_reflns_theta_min 2.912
_diffrn_source 'fine-focus sealed tube'
_exptl_absorpt_coefficient_mu 2.686
_exptl_absorpt_correction_T_max 0.6748
_exptl_absorpt_correction_T_min 0.3832
_exptl_absorpt_correction_type multi-scan
_exptl_absorpt_process_details 'SADABS; Bruker, 2000'
_exptl_crystal_colour colorless
_exptl_crystal_density_diffrn 1.955
_exptl_crystal_density_method 'not measured'
_exptl_crystal_description needle
_exptl_crystal_F_000 1384
_exptl_crystal_size_max 0.442
_exptl_crystal_size_mid 0.161
_exptl_crystal_size_min 0.159
_refine_diff_density_max 0.745
_refine_diff_density_min -0.650
_refine_diff_density_rms 0.149
_refine_ls_extinction_method none
_refine_ls_goodness_of_fit_ref 1.013
_refine_ls_hydrogen_treatment constr
_refine_ls_matrix_type full
_refine_ls_number_parameters 730
_refine_ls_number_reflns 11153
_refine_ls_number_restraints 493
_refine_ls_restrained_S_all 1.009
_refine_ls_R_factor_all 0.0653
_refine_ls_R_factor_gt 0.0367
_refine_ls_shift/su_max 0.014
_refine_ls_shift/su_mean 0.000
_refine_ls_structure_factor_coef Fsqd
_refine_ls_weighting_details 'w=1/[\s^2^(Fo^2^)+(0.0394P)^2^] where P=(Fo^2^+2Fc^2^)/3'
_refine_ls_weighting_scheme calc
_refine_ls_wR_factor_gt 0.0724
_refine_ls_wR_factor_ref 0.0787
_reflns_Friedel_coverage 0.000
_reflns_number_gt 8179
_reflns_number_total 11153
_reflns_threshold_expression 'I > 2\s(I)'
_cod_data_source_file c5dt04262c2.cif
_cod_data_source_block 2
_cod_depositor_comments 'Adding full bibliography for 7037751--7037761.cif.'
_cod_database_code 7037761
_audit_block_doi 10.5517/cc1jgmp9
_shelx_shelxl_version_number 2014/7
_shelx_space_group_comment
;
The symmetry employed for this shelxl refinement is uniquely defined
by the following loop, which should always be used as a source of
symmetry information in preference to the above space-group names.
They are only intended as comments.
;
_shelx_estimated_absorpt_t_min 0.383
_shelx_estimated_absorpt_t_max 0.675

loop_
_space_group_symop_operation_xyz
'x, y, z'
'-x, -y, -z'

loop_
_atom_site_label
_atom_site_type_symbol
_atom_site_fract_x
_atom_site_fract_y
_atom_site_fract_z
_atom_site_U_iso_or_equiv
_atom_site_adp_type
_atom_site_occupancy
_atom_site_site_symmetry_order
_atom_site_calc_flag
_atom_site_refinement_flags_posn
_atom_site_refinement_flags_adp
Eu1 Eu 0.14671(2) 0.48603(2) 0.56132(2) 0.02073(6) Uani 1 1 d . U
Eu2 Eu 0.10608(2) 0.73901(2) 0.14075(2) 0.02254(6) Uani 1 1 d . U
C1 C 0.3953(3) 0.2764(4) 0.5704(3) 0.0377(11) Uani 1 1 d . U
H1 H 0.3534 0.2486 0.5550 0.045 Uiso 1 1 calc R U
C2 C 0.5036(4) 0.2187(4) 0.5739(4) 0.0450(13) Uani 1 1 d . U
H2 H 0.5328 0.1533 0.5622 0.054 Uiso 1 1 calc R U
C3 C 0.5664(4) 0.2587(4) 0.5947(4) 0.0436(12) Uani 1 1 d . U
H3 H 0.6392 0.2217 0.5958 0.052 Uiso 1 1 calc R U
C4 C 0.5217(3) 0.3552(4) 0.6141(3) 0.0342(11) Uani 1 1 d . U
C5 C 0.5817(4) 0.4044(4) 0.6343(3) 0.0431(12) Uani 1 1 d . U
H5 H 0.6548 0.3705 0.6354 0.052 Uiso 1 1 calc R U
C6 C 0.5358(4) 0.4978(4) 0.6518(3) 0.0412(12) Uani 1 1 d . U
H6 H 0.5773 0.5293 0.6625 0.049 Uiso 1 1 calc R U
C7 C 0.4241(3) 0.5498(4) 0.6544(3) 0.0328(10) Uani 1 1 d . U
C8 C 0.3723(4) 0.6423(4) 0.6803(3) 0.0400(12) Uani 1 1 d . U
H8 H 0.4109 0.6743 0.6943 0.048 Uiso 1 1 calc R U
C9 C 0.2660(4) 0.6848(4) 0.6847(3) 0.0385(11) Uani 1 1 d . U
H9 H 0.2311 0.7447 0.7036 0.046 Uiso 1 1 calc R U
C10 C 0.2098(3) 0.6373(4) 0.6606(3) 0.0341(10) Uani 1 1 d . U
H10 H 0.1368 0.6685 0.6622 0.041 Uiso 1 1 calc R U
C11 C 0.3610(3) 0.5053(3) 0.6342(3) 0.0254(9) Uani 1 1 d . U
C12 C 0.4107(3) 0.4074(3) 0.6113(3) 0.0265(9) Uani 1 1 d . U
C13 C 0.3499(4) 0.5494(4) 0.1197(3) 0.0429(12) Uani 1 1 d . U
H13 H 0.3080 0.5100 0.1267 0.051 Uiso 1 1 calc R U
C14 C 0.4568(4) 0.4977(4) 0.1103(4) 0.0521(14) Uani 1 1 d . U
H14 H 0.4857 0.4255 0.1104 0.063 Uiso 1 1 calc R U
C15 C 0.5194(4) 0.5540(5) 0.1009(4) 0.0554(15) Uani 1 1 d . U
H15 H 0.5916 0.5204 0.0945 0.066 Uiso 1 1 calc R U
C16 C 0.4751(4) 0.6617(5) 0.1010(4) 0.0459(13) Uani 1 1 d . U
C17 C 0.5351(4) 0.7246(6) 0.0946(4) 0.0645(17) Uani 1 1 d . U
H17 H 0.6077 0.6931 0.0899 0.077 Uiso 1 1 calc R U
C18 C 0.4890(4) 0.8282(6) 0.0952(5) 0.0679(17) Uani 1 1 d . U
H18 H 0.5304 0.8668 0.0920 0.082 Uiso 1 1 calc R U
C19 C 0.3775(4) 0.8805(5) 0.1008(4) 0.0487(13) Uani 1 1 d . U
C20 C 0.3248(5) 0.9895(5) 0.1002(5) 0.0634(16) Uani 1 1 d . U
H20 H 0.3632 1.0313 0.0965 0.076 Uiso 1 1 calc R U
C21 C 0.2195(4) 1.0338(5) 0.1048(4) 0.0570(15) Uani 1 1 d . U
H21 H 0.1846 1.1062 0.1040 0.068 Uiso 1 1 calc R U
C22 C 0.1633(4) 0.9696(4) 0.1109(4) 0.0400(12) Uani 1 1 d . U
H22 H 0.0904 1.0007 0.1140 0.048 Uiso 1 1 calc R U
C23 C 0.3156(3) 0.8216(4) 0.1079(3) 0.0315(10) Uani 1 1 d . U
C24 C 0.3653(3) 0.7088(4) 0.1095(3) 0.0343(11) Uani 1 1 d . U
C25 C 0.1920(3) 0.4561(3) 0.3361(3) 0.0240(9) Uani 1 1 d . U
C26 C 0.2260(3) 0.3426(3) 0.3286(3) 0.0235(9) Uani 1 1 d . U
C27 C 0.3298(3) 0.2666(4) 0.3423(3) 0.0313(10) Uani 1 1 d . U
C28 C 0.3603(3) 0.1611(4) 0.3413(3) 0.0360(11) Uani 1 1 d . U
C29 C 0.2855(4) 0.1320(4) 0.3237(3) 0.0372(11) Uani 1 1 d . U
C30 C 0.1825(3) 0.2068(4) 0.3081(3) 0.0349(11) Uani 1 1 d . U
C31 C 0.1506(3) 0.3117(3) 0.3103(3) 0.0257(9) Uani 1 1 d . U
C32 C 0.0360(3) 0.3913(3) 0.2961(3) 0.0274(9) Uani 1 1 d . U
C33 C -0.1005(3) 0.8933(3) 0.1465(3) 0.0251(9) Uani 1 1 d . U
C34 C -0.2071(3) 0.9801(3) 0.1500(3) 0.0268(9) Uani 1 1 d . U
C35 C -0.2965(3) 0.9574(4) 0.1650(3) 0.0357(11) Uani 1 1 d . U
C36 C -0.3943(3) 1.0376(4) 0.1675(4) 0.0410(12) Uani 1 1 d . U
C37 C -0.4050(3) 1.1435(4) 0.1549(4) 0.0411(12) Uani 1 1 d . U
C38 C -0.3170(4) 1.1672(4) 0.1406(3) 0.0349(11) Uani 1 1 d . U
C39 C -0.2182(3) 1.0891(3) 0.1366(3) 0.0259(9) Uani 1 1 d . U
C40 C -0.1285(3) 1.1312(3) 0.1173(3) 0.0289(10) Uani 1 1 d . U
C41 C 0.1120(3) 0.7304(3) 0.3746(3) 0.0244(9) Uani 1 1 d . U
C42 C 0.0133(3) 0.8186(3) 0.3921(3) 0.0221(9) Uani 1 1 d . U
C43 C 0.0187(3) 0.9139(3) 0.3906(3) 0.0282(10) Uani 1 1 d . U
C44 C -0.0662(3) 0.9961(3) 0.4073(3) 0.0309(10) Uani 1 1 d . U
C45 C -0.1604(3) 0.9836(3) 0.4255(3) 0.0339(10) Uani 1 1 d . U
C46 C -0.1688(3) 0.8908(3) 0.4250(3) 0.0291(10) Uani 1 1 d . U
C47 C -0.0828(3) 0.8055(3) 0.4096(3) 0.0241(9) Uani 1 1 d . U
C48 C -0.0917(3) 0.7026(3) 0.4119(3) 0.0244(9) Uani 1 1 d . U
F1 F 0.40605(19) 0.2932(2) 0.3573(2) 0.0483(7) Uani 1 1 d . U
F2 F 0.4613(2) 0.0884(2) 0.3578(2) 0.0578(8) Uani 1 1 d . U
F3 F 0.3129(2) 0.0302(2) 0.3221(3) 0.0667(9) Uani 1 1 d . U
F4 F 0.1099(2) 0.1747(2) 0.2937(2) 0.0566(8) Uani 1 1 d . U
F5 F -0.2950(2) 0.8584(2) 0.1734(2) 0.0532(8) Uani 1 1 d . U
F6 F -0.4810(2) 1.0135(3) 0.1812(3) 0.0662(9) Uani 1 1 d . U
F7 F -0.5007(2) 1.2220(2) 0.1559(2) 0.0628(9) Uani 1 1 d . U
F8 F -0.3294(2) 1.2721(2) 0.1274(2) 0.0503(7) Uani 1 1 d . U
F9 F 0.1109(2) 0.9272(2) 0.3718(2) 0.0474(7) Uani 1 1 d . U
F10 F -0.0593(2) 1.0880(2) 0.4060(2) 0.0479(7) Uani 1 1 d . U
F11 F -0.2457(2) 1.0626(2) 0.4440(2) 0.0573(8) Uani 1 1 d . U
F12 F -0.26497(19) 0.8865(2) 0.4419(2) 0.0466(7) Uani 1 1 d . U
N1 N 0.3479(3) 0.3688(3) 0.5878(3) 0.0284(8) Uani 1 1 d . U
N2 N 0.2548(2) 0.5500(3) 0.6355(2) 0.0250(8) Uani 1 1 d . U
N3 N 0.3038(3) 0.6526(3) 0.1193(3) 0.0328(9) Uani 1 1 d . U
N4 N 0.2095(3) 0.8660(3) 0.1125(3) 0.0307(8) Uani 1 1 d . U
O2 O 0.1507(2) 0.5436(2) 0.2586(2) 0.0383(8) Uani 1 1 d . U
O1 O 0.2059(2) 0.4515(2) 0.4168(2) 0.0348(7) Uani 1 1 d . U
O4 O -0.0066(2) 0.4418(3) 0.2116(2) 0.0394(8) Uani 1 1 d . U
O3 O -0.0076(2) 0.3994(2) 0.3738(2) 0.0306(7) Uani 1 1 d . U
O12 O -0.1790(2) 0.7124(2) 0.3909(2) 0.0343(7) Uani 1 1 d . U
O11 O -0.0124(2) 0.6096(2) 0.4349(2) 0.0278(6) Uani 1 1 d . U
O5 O -0.0846(2) 0.7909(2) 0.1751(3) 0.0465(9) Uani 1 1 d . U
O6 O -0.0272(2) 0.9266(2) 0.1142(2) 0.0387(8) Uani 1 1 d . U
O9 O 0.1301(2) 0.7424(2) 0.2873(2) 0.0321(7) Uani 1 1 d . U
O10 O 0.1699(2) 0.6548(2) 0.4490(2) 0.0266(6) Uani 1 1 d . U
O7 O -0.1096(2) 1.1794(2) 0.0273(2) 0.0312(7) Uani 1 1 d . U
O8 O -0.0884(3) 1.1225(3) 0.1889(2) 0.0448(8) Uani 1 1 d . U
O13 O 0.1598(2) 0.3814(2) 0.7421(2) 0.0359(7) Uani 1 1 d D U
H13A H 0.1634 0.3157 0.7593 0.054 Uiso 1 1 d DR U
H13B H 0.1198 0.4309 0.7613 0.054 Uiso 1 1 d DR U
O14 O 0.0652(3) 0.6278(3) 0.0783(2) 0.0683(12) Uani 1 1 d D U
H14A H 0.0609 0.6447 0.0184 0.102 Uiso 1 1 d DR U
H14B H 0.0572 0.5674 0.1147 0.102 Uiso 1 1 d DR U
O15 O 0.0329(5) 0.6882(4) 0.8898(3) 0.129(2) Uani 1 1 d D U
H15B H 0.0255 0.6512 0.8615 0.193 Uiso 1 1 d DR U
H15A H 0.0460 0.7452 0.8533 0.193 Uiso 1 1 d DR U

loop_
_atom_site_aniso_label
_atom_site_aniso_U_11
_atom_site_aniso_U_22
_atom_site_aniso_U_33
_atom_site_aniso_U_23
_atom_site_aniso_U_13
_atom_site_aniso_U_12
Eu1 0.01906(11) 0.01829(11) 0.02481(12) -0.00901(9) -0.00127(8) -0.00666(9)
Eu2 0.02466(12) 0.01844(11) 0.02155(12) -0.00691(9) 0.00187(9) -0.00773(9)
C1 0.030(2) 0.031(2) 0.049(3) -0.018(2) 0.001(2) -0.009(2)
C2 0.032(3) 0.037(3) 0.060(3) -0.026(2) 0.000(2) -0.002(2)
C3 0.021(2) 0.048(3) 0.050(3) -0.020(2) -0.001(2) -0.003(2)
C4 0.027(2) 0.038(3) 0.030(2) -0.010(2) -0.0023(19) -0.010(2)
C5 0.022(2) 0.062(3) 0.044(3) -0.018(3) 0.000(2) -0.021(2)
C6 0.033(3) 0.054(3) 0.046(3) -0.020(2) 0.000(2) -0.027(2)
C7 0.031(2) 0.040(3) 0.032(2) -0.011(2) -0.0021(19) -0.021(2)
C8 0.045(3) 0.039(3) 0.046(3) -0.015(2) -0.007(2) -0.025(2)
C9 0.045(3) 0.032(2) 0.045(3) -0.018(2) -0.008(2) -0.016(2)
C10 0.031(2) 0.030(2) 0.043(3) -0.015(2) -0.002(2) -0.012(2)
C11 0.028(2) 0.028(2) 0.016(2) -0.0015(17) -0.0015(17) -0.0154(18)
C12 0.019(2) 0.030(2) 0.024(2) -0.0057(18) -0.0016(17) -0.0090(18)
C13 0.043(3) 0.036(3) 0.037(3) -0.016(2) 0.004(2) -0.005(2)
C14 0.047(3) 0.043(3) 0.046(3) -0.020(2) 0.007(2) 0.001(3)
C15 0.033(3) 0.057(3) 0.049(3) -0.019(3) 0.005(2) 0.002(3)
C16 0.027(3) 0.055(3) 0.040(3) -0.016(2) 0.003(2) -0.008(2)
C17 0.030(3) 0.085(4) 0.072(4) -0.032(3) 0.008(3) -0.020(3)
C18 0.044(3) 0.090(4) 0.086(4) -0.039(4) 0.011(3) -0.042(3)
C19 0.042(3) 0.061(3) 0.057(3) -0.029(3) 0.008(2) -0.030(3)
C20 0.055(4) 0.066(4) 0.092(4) -0.041(3) 0.009(3) -0.038(3)
C21 0.060(4) 0.047(3) 0.083(4) -0.036(3) 0.007(3) -0.030(3)
C22 0.035(3) 0.036(3) 0.055(3) -0.024(2) 0.011(2) -0.018(2)
C23 0.026(2) 0.037(2) 0.029(2) -0.012(2) -0.0004(18) -0.011(2)
C24 0.032(2) 0.040(3) 0.025(2) -0.009(2) 0.0003(19) -0.013(2)
C25 0.021(2) 0.019(2) 0.032(2) -0.0118(19) 0.0036(18) -0.0072(17)
C26 0.024(2) 0.022(2) 0.023(2) -0.0082(17) 0.0049(17) -0.0110(17)
C27 0.026(2) 0.031(2) 0.040(3) -0.018(2) 0.0031(19) -0.0126(19)
C28 0.026(2) 0.027(2) 0.048(3) -0.017(2) 0.003(2) -0.0038(19)
C29 0.041(3) 0.023(2) 0.050(3) -0.023(2) 0.007(2) -0.009(2)
C30 0.036(3) 0.029(2) 0.047(3) -0.020(2) 0.001(2) -0.015(2)
C31 0.029(2) 0.021(2) 0.025(2) -0.0101(17) 0.0032(17) -0.0084(18)
C32 0.029(2) 0.025(2) 0.035(3) -0.015(2) 0.004(2) -0.0152(19)
C33 0.023(2) 0.023(2) 0.025(2) -0.0083(18) -0.0009(18) -0.0058(18)
C34 0.028(2) 0.026(2) 0.021(2) -0.0051(18) -0.0015(17) -0.0103(18)
C35 0.034(3) 0.028(2) 0.038(3) -0.009(2) -0.001(2) -0.011(2)
C36 0.023(2) 0.047(3) 0.053(3) -0.021(2) 0.006(2) -0.015(2)
C37 0.024(2) 0.034(3) 0.050(3) -0.015(2) 0.007(2) -0.001(2)
C38 0.038(3) 0.026(2) 0.034(3) -0.012(2) 0.002(2) -0.008(2)
C39 0.028(2) 0.024(2) 0.020(2) -0.0087(17) 0.0031(17) -0.0073(18)
C40 0.031(2) 0.018(2) 0.033(3) -0.0092(19) 0.0022(19) -0.0072(18)
C41 0.029(2) 0.021(2) 0.031(2) -0.0092(19) 0.0035(19) -0.0189(18)
C42 0.027(2) 0.019(2) 0.020(2) -0.0075(17) -0.0014(17) -0.0091(17)
C43 0.029(2) 0.028(2) 0.031(2) -0.0099(19) -0.0015(18) -0.0164(19)
C44 0.043(3) 0.019(2) 0.035(3) -0.0104(19) -0.004(2) -0.015(2)
C45 0.039(3) 0.022(2) 0.036(3) -0.015(2) 0.001(2) -0.005(2)
C46 0.028(2) 0.024(2) 0.037(3) -0.0126(19) 0.0060(19) -0.0135(18)
C47 0.032(2) 0.021(2) 0.020(2) -0.0070(17) -0.0007(17) -0.0132(18)
C48 0.030(2) 0.023(2) 0.022(2) -0.0076(17) 0.0036(18) -0.0147(19)
F1 0.0286(14) 0.0494(17) 0.078(2) -0.0344(16) 0.0008(14) -0.0161(13)
F2 0.0346(16) 0.0377(16) 0.088(2) -0.0326(16) -0.0020(15) 0.0057(13)
F3 0.061(2) 0.0359(16) 0.112(3) -0.0493(18) -0.0006(18) -0.0066(15)
F4 0.0488(18) 0.0447(17) 0.096(2) -0.0397(17) -0.0053(16) -0.0227(14)
F5 0.0332(15) 0.0363(16) 0.092(2) -0.0261(15) 0.0021(15) -0.0157(13)
F6 0.0316(16) 0.064(2) 0.107(3) -0.0365(19) 0.0121(16) -0.0248(15)
F7 0.0311(16) 0.0514(18) 0.091(2) -0.0335(17) 0.0184(15) -0.0043(14)
F8 0.0448(16) 0.0289(14) 0.071(2) -0.0260(14) 0.0086(14) -0.0056(13)
F9 0.0426(16) 0.0422(16) 0.073(2) -0.0290(15) 0.0061(14) -0.0273(13)
F10 0.0597(18) 0.0273(14) 0.069(2) -0.0263(14) -0.0029(15) -0.0197(13)
F11 0.0504(18) 0.0330(15) 0.090(2) -0.0378(16) 0.0184(16) -0.0107(14)
F12 0.0306(14) 0.0371(15) 0.075(2) -0.0284(14) 0.0160(14) -0.0159(12)
N1 0.0244(19) 0.0252(19) 0.035(2) -0.0113(16) -0.0028(15) -0.0095(15)
N2 0.0232(18) 0.0225(17) 0.0266(19) -0.0067(15) -0.0035(15) -0.0090(15)
N3 0.031(2) 0.028(2) 0.028(2) -0.0101(16) 0.0009(16) -0.0029(16)
N4 0.031(2) 0.031(2) 0.031(2) -0.0136(17) 0.0034(16) -0.0123(17)
O2 0.055(2) 0.0237(16) 0.0306(18) -0.0060(14) -0.0041(15) -0.0139(15)
O1 0.0382(18) 0.0353(17) 0.0325(18) -0.0211(15) -0.0010(14) -0.0077(14)
O4 0.0397(19) 0.0453(19) 0.0291(18) -0.0144(15) -0.0033(15) -0.0127(15)
O3 0.0288(16) 0.0292(16) 0.0336(17) -0.0159(14) 0.0038(13) -0.0092(13)
O12 0.0281(16) 0.0303(16) 0.051(2) -0.0188(15) 0.0011(14) -0.0151(13)
O11 0.0327(16) 0.0172(14) 0.0323(17) -0.0110(13) -0.0014(13) -0.0074(13)
O5 0.0292(17) 0.0216(17) 0.078(2) -0.0135(16) 0.0093(16) -0.0106(14)
O6 0.0265(16) 0.0224(16) 0.062(2) -0.0134(15) 0.0079(15) -0.0115(13)
O9 0.0431(18) 0.0314(16) 0.0228(16) -0.0119(13) 0.0055(13) -0.0164(14)
O10 0.0246(15) 0.0234(15) 0.0269(16) -0.0059(13) -0.0010(12) -0.0093(12)
O7 0.0403(18) 0.0311(16) 0.0201(16) -0.0046(13) 0.0016(13) -0.0191(14)
O8 0.059(2) 0.055(2) 0.0271(18) -0.0121(16) -0.0042(16) -0.0319(18)
O13 0.0450(19) 0.0227(15) 0.0361(18) -0.0089(14) 0.0035(14) -0.0140(14)
O14 0.138(4) 0.061(2) 0.030(2) -0.0084(18) -0.004(2) -0.070(3)
O15 0.274(7) 0.121(4) 0.044(3) -0.012(3) -0.026(3) -0.140(5)

loop_
_atom_type_symbol
_atom_type_description
_atom_type_scat_dispersion_real
_atom_type_scat_dispersion_imag
_atom_type_scat_source
C C 0.0033 0.0016 'International Tables Vol C Tables 4.2.6.8 and 6.1.1.4'
H H 0.0000 0.0000 'International Tables Vol C Tables 4.2.6.8 and 6.1.1.4'
Eu Eu -0.1578 3.6682 'International Tables Vol C Tables 4.2.6.8 and 6.1.1.4'
F F 0.0171 0.0103 'International Tables Vol C Tables 4.2.6.8 and 6.1.1.4'
N N 0.0061 0.0033 'International Tables Vol C Tables 4.2.6.8 and 6.1.1.4'
O O 0.0106 0.0060 'International Tables Vol C Tables 4.2.6.8 and 6.1.1.4'

loop_
_geom_angle_atom_site_label_1
_geom_angle_atom_site_label_2
_geom_angle_atom_site_label_3
_geom_angle
_geom_angle_site_symmetry_1
_geom_angle_site_symmetry_3
O3 Eu1 O10 87.24(10) 2_566 .
O3 Eu1 O1 144.25(10) 2_566 .
O10 Eu1 O1 77.04(10) . .
O3 Eu1 O12 121.84(10) 2_566 2_566
O10 Eu1 O12 149.57(10) . 2_566
O1 Eu1 O12 73.71(10) . 2_566
O3 Eu1 O13 72.48(10) 2_566 .
O10 Eu1 O13 134.12(10) . .
O1 Eu1 O13 139.73(10) . .
O12 Eu1 O13 69.65(10) 2_566 .
O3 Eu1 N1 139.83(10) 2_566 .
O10 Eu1 N1 92.01(10) . .
O1 Eu1 N1 73.48(11) . .
O12 Eu1 N1 71.90(10) 2_566 .
O13 Eu1 N1 79.74(11) . .
O3 Eu1 O11 70.70(9) 2_566 .
O10 Eu1 O11 72.27(9) . .
O1 Eu1 O11 73.95(9) . .
O12 Eu1 O11 106.85(10) 2_566 .
O13 Eu1 O11 132.58(9) . .
N1 Eu1 O11 146.26(10) . .
O3 Eu1 N2 80.73(10) 2_566 .
O10 Eu1 N2 65.62(10) . .
O1 Eu1 N2 119.53(10) . .
O12 Eu1 N2 123.47(10) 2_566 .
O13 Eu1 N2 70.65(10) . .
N1 Eu1 N2 62.74(10) . .
O11 Eu1 N2 129.65(9) . .
O3 Eu1 O11 85.63(9) 2_566 2_566
O10 Eu1 O11 133.65(9) . 2_566
O1 Eu1 O11 82.66(9) . 2_566
O12 Eu1 O11 50.02(9) 2_566 2_566
O13 Eu1 O11 86.38(9) . 2_566
N1 Eu1 O11 121.39(9) . 2_566
O11 Eu1 O11 62.15(10) . 2_566
N2 Eu1 O11 155.92(9) . 2_566
O3 Eu1 C48 106.12(11) 2_566 2_566
O10 Eu1 C48 147.11(10) . 2_566
O1 Eu1 C48 74.83(11) . 2_566
O12 Eu1 C48 24.72(10) 2_566 2_566
O13 Eu1 C48 78.76(10) . 2_566
N1 Eu1 C48 95.99(11) . 2_566
O11 Eu1 C48 83.80(11) . 2_566
N2 Eu1 C48 145.05(11) . 2_566
O11 Eu1 C48 25.47(9) 2_566 2_566
O3 Eu1 C41 82.87(10) 2_566 .
O10 Eu1 C41 18.29(9) . .
O1 Eu1 C41 72.13(10) . .
O12 Eu1 C41 144.49(10) 2_566 .
O13 Eu1 C41 145.86(10) . .
N1 Eu1 C41 106.80(11) . .
O11 Eu1 C41 54.06(9) . .
N2 Eu1 C41 82.55(10) . .
O11 Eu1 C41 115.43(9) 2_566 .
C48 Eu1 C41 131.87(11) 2_566 .
O3 Eu1 H13B 56.0 2_566 .
O10 Eu1 H13B 122.8 . .
O1 Eu1 H13B 156.7 . .
O12 Eu1 H13B 84.4 2_566 .
O13 Eu1 H13B 17.1 . .
N1 Eu1 H13B 92.3 . .
O11 Eu1 H13B 121.4 . .
N2 Eu1 H13B 66.3 . .
O11 Eu1 H13B 89.6 2_566 .
C48 Eu1 H13B 88.8 2_566 .
C41 Eu1 H13B 130.6 . .
O7 Eu2 O9 146.85(10) 2_575 .
O7 Eu2 O2 131.79(10) 2_575 .
O9 Eu2 O2 76.97(10) . .
O7 Eu2 O6 82.79(11) 2_575 .
O9 Eu2 O6 80.80(11) . .
O2 Eu2 O6 138.75(10) . .
O7 Eu2 O14 71.85(11) 2_575 .
O9 Eu2 O14 141.26(10) . .
O2 Eu2 O14 67.24(11) . .
O6 Eu2 O14 117.11(12) . .
O7 Eu2 O5 104.01(12) 2_575 .
O9 Eu2 O5 88.19(11) . .
O2 Eu2 O5 92.58(11) . .
O6 Eu2 O5 52.18(9) . .
O14 Eu2 O5 79.36(13) . .
O7 Eu2 N3 80.40(11) 2_575 .
O9 Eu2 N3 92.36(11) . .
O2 Eu2 N3 78.58(12) . .
O6 Eu2 N3 136.99(11) . .
O14 Eu2 N3 94.58(13) . .
O5 Eu2 N3 170.76(10) . .
O7 Eu2 N4 78.75(11) 2_575 .
O9 Eu2 N4 69.20(10) . .
O2 Eu2 N4 126.69(11) . .
O6 Eu2 N4 74.60(10) . .
O14 Eu2 N4 146.00(12) . .
O5 Eu2 N4 125.11(10) . .
N3 Eu2 N4 63.43(11) . .
O7 Eu2 C33 94.05(12) 2_575 .
O9 Eu2 C33 83.51(11) . .
O2 Eu2 C33 116.19(12) . .
O6 Eu2 C33 26.06(10) . .
O14 Eu2 C33 98.95(13) . .
O5 Eu2 C33 26.12(10) . .
N3 Eu2 C33 163.00(12) . .
N4 Eu2 C33 99.80(11) . .
N1 C1 C2 123.8(4) . .
N1 C1 H1 118.1 . .
C2 C1 H1 118.1 . .
C3 C2 C1 119.2(4) . .
C3 C2 H2 120.4 . .
C1 C2 H2 120.4 . .
C2 C3 C4 119.9(4) . .
C2 C3 H3 120.1 . .
C4 C3 H3 120.1 . .
C3 C4 C12 117.3(4) . .
C3 C4 C5 123.6(4) . .
C12 C4 C5 119.1(4) . .
C6 C5 C4 121.8(4) . .
C6 C5 H5 119.1 . .
C4 C5 H5 119.1 . .
C5 C6 C7 120.8(4) . .
C5 C6 H6 119.6 . .
C7 C6 H6 119.6 . .
C8 C7 C11 117.1(4) . .
C8 C7 C6 123.1(4) . .
C11 C7 C6 119.8(4) . .
C9 C8 C7 120.0(4) . .
C9 C8 H8 120.0 . .
C7 C8 H8 120.0 . .
C8 C9 C10 118.8(4) . .
C8 C9 H9 120.6 . .
C10 C9 H9 120.6 . .
N2 C10 C9 123.7(4) . .
N2 C10 H10 118.2 . .
C9 C10 H10 118.2 . .
N2 C11 C7 123.0(4) . .
N2 C11 C12 117.8(3) . .
C7 C11 C12 119.2(4) . .
N1 C12 C4 122.6(4) . .
N1 C12 C11 118.2(3) . .
C4 C12 C11 119.2(4) . .
N3 C13 C14 123.3(5) . .
N3 C13 H13 118.3 . .
C14 C13 H13 118.3 . .
C15 C14 C13 119.0(5) . .
C15 C14 H14 120.5 . .
C13 C14 H14 120.5 . .
C14 C15 C16 119.8(5) . .
C14 C15 H15 120.1 . .
C16 C15 H15 120.1 . .
C15 C16 C24 117.4(5) . .
C15 C16 C17 123.4(5) . .
C24 C16 C17 119.2(5) . .
C18 C17 C16 121.3(5) . .
C18 C17 H17 119.3 . .
C16 C17 H17 119.3 . .
C17 C18 C19 121.2(5) . .
C17 C18 H18 119.4 . .
C19 C18 H18 119.4 . .
C23 C19 C20 116.9(5) . .
C23 C19 C18 119.4(5) . .
C20 C19 C18 123.7(5) . .
C21 C20 C19 120.5(5) . .
C21 C20 H20 119.7 . .
C19 C20 H20 119.7 . .
C20 C21 C22 119.0(5) . .
C20 C21 H21 120.5 . .
C22 C21 H21 120.5 . .
N4 C22 C21 122.7(4) . .
N4 C22 H22 118.7 . .
C21 C22 H22 118.7 . .
N4 C23 C19 122.7(4) . .
N4 C23 C24 117.8(4) . .
C19 C23 C24 119.5(4) . .
N3 C24 C16 122.5(4) . .
N3 C24 C23 118.2(4) . .
C16 C24 C23 119.3(4) . .
O1 C25 O2 127.5(4) . .
O1 C25 C26 117.2(4) . .
O2 C25 C26 115.2(4) . .
C27 C26 C31 118.1(4) . .
C27 C26 C25 121.9(3) . .
C31 C26 C25 120.0(3) . .
F1 C27 C28 117.1(4) . .
F1 C27 C26 120.7(4) . .
C28 C27 C26 122.3(4) . .
F2 C28 C29 120.6(4) . .
F2 C28 C27 120.5(4) . .
C29 C28 C27 118.9(4) . .
F3 C29 C30 119.9(4) . .
F3 C29 C28 120.2(4) . .
C30 C29 C28 119.8(4) . .
F4 C30 C29 118.7(4) . .
F4 C30 C31 119.4(4) . .
C29 C30 C31 121.9(4) . .
C30 C31 C26 119.0(4) . .
C30 C31 C32 121.0(4) . .
C26 C31 C32 120.0(3) . .
O4 C32 O3 126.3(4) . .
O4 C32 C31 118.8(4) . .
O3 C32 C31 114.8(4) . .
O5 C33 O6 120.4(4) . .
O5 C33 C34 121.7(4) . .
O6 C33 C34 117.8(4) . .
O5 C33 Eu2 61.7(2) . .
O6 C33 Eu2 58.7(2) . .
C34 C33 Eu2 176.2(3) . .
C35 C34 C39 118.0(4) . .
C35 C34 C33 121.9(4) . .
C39 C34 C33 120.1(4) . .
F5 C35 C36 115.6(4) . .
F5 C35 C34 122.5(4) . .
C36 C35 C34 121.8(4) . .
F6 C36 C37 119.2(4) . .
F6 C36 C35 120.5(4) . .
C37 C36 C35 120.2(4) . .
F7 C37 C38 121.2(4) . .
F7 C37 C36 120.0(4) . .
C38 C37 C36 118.8(4) . .
F8 C38 C37 117.8(4) . .
F8 C38 C39 119.9(4) . .
C37 C38 C39 122.3(4) . .
C38 C39 C34 119.0(4) . .
C38 C39 C40 115.3(4) . .
C34 C39 C40 125.7(4) . .
O8 C40 O7 126.6(4) . .
O8 C40 C39 117.6(4) . .
O7 C40 C39 115.5(4) . .
O9 C41 O10 126.2(4) . .
O9 C41 C42 117.4(4) . .
O10 C41 C42 116.4(4) . .
O9 C41 Eu1 123.8(3) . .
O10 C41 Eu1 36.47(17) . .
C42 C41 Eu1 107.2(2) . .
C43 C42 C47 119.6(4) . .
C43 C42 C41 118.7(4) . .
C47 C42 C41 121.7(3) . .
F9 C43 C44 118.5(4) . .
F9 C43 C42 119.3(4) . .
C44 C43 C42 122.2(4) . .
F10 C44 C43 121.3(4) . .
F10 C44 C45 119.9(4) . .
C43 C44 C45 118.8(4) . .
F11 C45 C44 120.2(4) . .
F11 C45 C46 119.5(4) . .
C44 C45 C46 120.3(4) . .
F12 C46 C45 116.3(4) . .
F12 C46 C47 122.1(4) . .
C45 C46 C47 121.6(4) . .
C46 C47 C42 117.5(4) . .
C46 C47 C48 121.5(4) . .
C42 C47 C48 121.0(4) . .
O12 C48 O11 121.9(4) . .
O12 C48 C47 117.9(4) . .
O11 C48 C47 120.2(4) . .
O12 C48 Eu1 54.6(2) . 2_566
O11 C48 Eu1 67.9(2) . 2_566
C47 C48 Eu1 168.5(3) . 2_566
C1 N1 C12 117.1(3) . .
C1 N1 Eu1 122.4(3) . .
C12 N1 Eu1 120.2(3) . .
C10 N2 C11 117.4(3) . .
C10 N2 Eu1 122.5(3) . .
C11 N2 Eu1 119.3(3) . .
C13 N3 C24 117.8(4) . .
C13 N3 Eu2 120.9(3) . .
C24 N3 Eu2 121.2(3) . .
C22 N4 C23 118.2(4) . .
C22 N4 Eu2 122.4(3) . .
C23 N4 Eu2 119.1(3) . .
C25 O2 Eu2 156.1(3) . .
C25 O1 Eu1 153.3(3) . .
C32 O3 Eu1 145.6(3) . 2_566
C48 O12 Eu1 100.6(2) . 2_566
C48 O11 Eu1 139.1(3) . .
C48 O11 Eu1 86.6(2) . 2_566
Eu1 O11 Eu1 117.85(10) . 2_566
C33 O5 Eu2 92.2(2) . .
C33 O6 Eu2 95.2(2) . .
C41 O9 Eu2 155.7(3) . .
C41 O10 Eu1 125.2(2) . .
C40 O7 Eu2 167.6(3) . 2_575
Eu1 O13 H13A 111.0 . .
Eu1 O13 H13B 103.4 . .
H13A O13 H13B 129.1 . .
Eu2 O14 H14A 123.2 . .
Eu2 O14 H14B 123.4 . .
H14A O14 H14B 113.3 . .
H15B O15 H15A 116.2 . .

loop_
_geom_bond_atom_site_label_1
_geom_bond_atom_site_label_2
_geom_bond_distance
_geom_bond_site_symmetry_2
Eu1 O3 2.359(3) 2_566
Eu1 O10 2.359(3) .
Eu1 O1 2.387(3) .
Eu1 O12 2.424(3) 2_566
Eu1 O13 2.444(3) .
Eu1 N1 2.589(3) .
Eu1 O11 2.596(3) .
Eu1 N2 2.625(3) .
Eu1 O11 2.713(3) 2_566
Eu1 C48 2.922(4) 2_566
Eu1 C41 3.242(4) .
Eu1 H13B 2.7580 .
Eu2 O7 2.268(3) 2_575
Eu2 O9 2.303(3) .
Eu2 O2 2.397(3) .
Eu2 O6 2.424(3) .
Eu2 O14 2.431(3) .
Eu2 O5 2.487(3) .
Eu2 N3 2.550(4) .
Eu2 N4 2.606(3) .
Eu2 C33 2.824(4) .
C1 N1 1.323(5) .
C1 C2 1.385(6) .
C1 H1 0.9300 .
C2 C3 1.357(6) .
C2 H2 0.9300 .
C3 C4 1.391(6) .
C3 H3 0.9300 .
C4 C12 1.412(5) .
C4 C5 1.424(6) .
C5 C6 1.336(6) .
C5 H5 0.9300 .
C6 C7 1.425(6) .
C6 H6 0.9300 .
C7 C8 1.402(6) .
C7 C11 1.408(5) .
C8 C9 1.356(6) .
C8 H8 0.9300 .
C9 C10 1.392(6) .
C9 H9 0.9300 .
C10 N2 1.327(5) .
C10 H10 0.9300 .
C11 N2 1.350(5) .
C11 C12 1.441(6) .
C12 N1 1.362(5) .
C13 N3 1.328(5) .
C13 C14 1.380(6) .
C13 H13 0.9300 .
C14 C15 1.364(7) .
C14 H14 0.9300 .
C15 C16 1.388(7) .
C15 H15 0.9300 .
C16 C24 1.408(6) .
C16 C17 1.421(7) .
C17 C18 1.340(8) .
C17 H17 0.9300 .
C18 C19 1.428(7) .
C18 H18 0.9300 .
C19 C23 1.395(6) .
C19 C20 1.404(7) .
C20 C21 1.343(7) .
C20 H20 0.9300 .
C21 C22 1.396(6) .
C21 H21 0.9300 .
C22 N4 1.325(5) .
C22 H22 0.9300 .
C23 N4 1.353(5) .
C23 C24 1.443(6) .
C24 N3 1.347(5) .
C25 O1 1.228(5) .
C25 O2 1.249(5) .
C25 C26 1.528(5) .
C26 C27 1.380(5) .
C26 C31 1.398(5) .
C27 F1 1.345(5) .
C27 C28 1.379(6) .
C28 F2 1.338(5) .
C28 C29 1.367(6) .
C29 F3 1.339(5) .
C29 C30 1.366(6) .
C30 F4 1.348(5) .
C30 C31 1.377(5) .
C31 C32 1.509(6) .
C32 O4 1.246(5) .
C32 O3 1.262(5) .
C33 O5 1.244(5) .
C33 O6 1.246(5) .
C33 C34 1.499(5) .
C34 C35 1.376(6) .
C34 C39 1.408(5) .
C35 F5 1.342(5) .
C35 C36 1.376(6) .
C36 F6 1.352(5) .
C36 C37 1.371(6) .
C37 F7 1.341(5) .
C37 C38 1.366(6) .
C38 F8 1.347(5) .
C38 C39 1.377(6) .
C39 C40 1.537(6) .
C40 O8 1.224(5) .
C40 O7 1.260(5) .
C41 O9 1.245(5) .
C41 O10 1.246(5) .
C41 C42 1.512(6) .
C42 C43 1.372(5) .
C42 C47 1.400(5) .
C43 F9 1.346(4) .
C43 C44 1.360(6) .
C44 F10 1.337(4) .
C44 C45 1.370(6) .
C45 F11 1.348(5) .
C45 C46 1.371(6) .
C46 F12 1.349(4) .
C46 C47 1.383(6) .
C47 C48 1.498(5) .
C48 O12 1.243(5) .
C48 O11 1.258(5) .
C48 Eu1 2.922(4) 2_566
O3 Eu1 2.359(3) 2_566
O12 Eu1 2.424(3) 2_566
O11 Eu1 2.713(3) 2_566
O7 Eu2 2.268(3) 2_575
O13 H13A 0.8279 .
O13 H13B 0.8323 .
O14 H14A 0.8280 .
O14 H14B 0.8291 .
O15 H15B 0.8501 .
O15 H15A 0.8267 .

loop_
_geom_torsion_atom_site_label_1
_geom_torsion_atom_site_label_2
_geom_torsion_atom_site_label_3
_geom_torsion_atom_site_label_4
_geom_torsion
_geom_torsion_site_symmetry_1
_geom_torsion_site_symmetry_4
N1 C1 C2 C3 -1.1(8) . .
C1 C2 C3 C4 1.4(7) . .
C2 C3 C4 C12 0.0(7) . .
C2 C3 C4 C5 -178.5(4) . .
C3 C4 C5 C6 179.4(5) . .
C12 C4 C5 C6 0.8(7) . .
C4 C5 C6 C7 2.3(7) . .
C5 C6 C7 C8 174.7(4) . .
C5 C6 C7 C11 -2.7(7) . .
C11 C7 C8 C9 -0.1(6) . .
C6 C7 C8 C9 -177.6(4) . .
C7 C8 C9 C10 -1.8(7) . .
C8 C9 C10 N2 1.7(7) . .
C8 C7 C11 N2 2.3(6) . .
C6 C7 C11 N2 179.9(4) . .
C8 C7 C11 C12 -177.5(4) . .
C6 C7 C11 C12 0.1(6) . .
C3 C4 C12 N1 -1.9(6) . .
C5 C4 C12 N1 176.8(4) . .
C3 C4 C12 C11 178.0(4) . .
C5 C4 C12 C11 -3.4(6) . .
N2 C11 C12 N1 3.0(5) . .
C7 C11 C12 N1 -177.2(4) . .
N2 C11 C12 C4 -176.9(4) . .
C7 C11 C12 C4 2.9(6) . .
N3 C13 C14 C15 0.6(8) . .
C13 C14 C15 C16 0.0(8) . .
C14 C15 C16 C24 -0.9(7) . .
C14 C15 C16 C17 178.0(5) . .
C15 C16 C17 C18 -179.8(6) . .
C24 C16 C17 C18 -0.9(8) . .
C16 C17 C18 C19 -1.0(9) . .
C17 C18 C19 C23 1.4(9) . .
C17 C18 C19 C20 -179.0(6) . .
C23 C19 C20 C21 -0.9(8) . .
C18 C19 C20 C21 179.5(6) . .
C19 C20 C21 C22 0.4(9) . .
C20 C21 C22 N4 0.1(8) . .
C20 C19 C23 N4 0.9(7) . .
C18 C19 C23 N4 -179.4(5) . .
C20 C19 C23 C24 -179.6(5) . .
C18 C19 C23 C24 0.1(7) . .
C15 C16 C24 N3 1.2(7) . .
C17 C16 C24 N3 -177.7(4) . .
C15 C16 C24 C23 -178.7(4) . .
C17 C16 C24 C23 2.3(7) . .
N4 C23 C24 N3 -2.4(6) . .
C19 C23 C24 N3 178.1(4) . .
N4 C23 C24 C16 177.6(4) . .
C19 C23 C24 C16 -1.9(6) . .
O1 C25 C26 C27 -63.1(5) . .
O2 C25 C26 C27 118.4(4) . .
O1 C25 C26 C31 114.9(4) . .
O2 C25 C26 C31 -63.6(5) . .
C31 C26 C27 F1 178.1(4) . .
C25 C26 C27 F1 -3.8(6) . .
C31 C26 C27 C28 -1.9(6) . .
C25 C26 C27 C28 176.2(4) . .
F1 C27 C28 F2 2.1(6) . .
C26 C27 C28 F2 -178.0(4) . .
F1 C27 C28 C29 -178.3(4) . .
C26 C27 C28 C29 1.6(7) . .
F2 C28 C29 F3 -0.5(7) . .
C27 C28 C29 F3 179.9(4) . .
F2 C28 C29 C30 179.3(4) . .
C27 C28 C29 C30 -0.4(7) . .
F3 C29 C30 F4 1.6(7) . .
C28 C29 C30 F4 -178.1(4) . .
F3 C29 C30 C31 179.1(4) . .
C28 C29 C30 C31 -0.6(7) . .
F4 C30 C31 C26 177.8(4) . .
C29 C30 C31 C26 0.3(7) . .
F4 C30 C31 C32 -0.5(6) . .
C29 C30 C31 C32 -178.0(4) . .
C27 C26 C31 C30 0.9(6) . .
C25 C26 C31 C30 -177.3(4) . .
C27 C26 C31 C32 179.2(4) . .
C25 C26 C31 C32 1.1(6) . .
C30 C31 C32 O4 -72.8(5) . .
C26 C31 C32 O4 108.9(4) . .
C30 C31 C32 O3 107.1(4) . .
C26 C31 C32 O3 -71.2(5) . .
O5 C33 C34 C35 -13.8(6) . .
O6 C33 C34 C35 166.6(4) . .
O5 C33 C34 C39 167.0(4) . .
O6 C33 C34 C39 -12.6(6) . .
C39 C34 C35 F5 176.5(4) . .
C33 C34 C35 F5 -2.8(7) . .
C39 C34 C35 C36 -0.3(7) . .
C33 C34 C35 C36 -179.5(4) . .
F5 C35 C36 F6 2.2(7) . .
C34 C35 C36 F6 179.2(4) . .
F5 C35 C36 C37 -176.9(4) . .
C34 C35 C36 C37 0.0(7) . .
F6 C36 C37 F7 -0.2(7) . .
C35 C36 C37 F7 179.0(4) . .
F6 C36 C37 C38 -179.7(4) . .
C35 C36 C37 C38 -0.5(7) . .
F7 C37 C38 F8 -0.1(7) . .
C36 C37 C38 F8 179.4(4) . .
F7 C37 C38 C39 -178.2(4) . .
C36 C37 C38 C39 1.2(7) . .
F8 C38 C39 C34 -179.6(4) . .
C37 C38 C39 C34 -1.5(7) . .
F8 C38 C39 C40 0.3(6) . .
C37 C38 C39 C40 178.4(4) . .
C35 C34 C39 C38 1.0(6) . .
C33 C34 C39 C38 -179.8(4) . .
C35 C34 C39 C40 -178.9(4) . .
C33 C34 C39 C40 0.3(6) . .
C38 C39 C40 O8 85.0(5) . .
C34 C39 C40 O8 -95.1(5) . .
C38 C39 C40 O7 -89.8(5) . .
C34 C39 C40 O7 90.1(5) . .
O9 C41 C42 C43 -89.9(5) . .
O10 C41 C42 C43 87.2(5) . .
Eu1 C41 C42 C43 125.4(3) . .
O9 C41 C42 C47 89.9(5) . .
O10 C41 C42 C47 -92.9(5) . .
Eu1 C41 C42 C47 -54.8(4) . .
C47 C42 C43 F9 -178.7(3) . .
C41 C42 C43 F9 1.2(6) . .
C47 C42 C43 C44 1.2(6) . .
C41 C42 C43 C44 -178.9(4) . .
F9 C43 C44 F10 -0.5(6) . .
C42 C43 C44 F10 179.6(4) . .
F9 C43 C44 C45 179.4(4) . .
C42 C43 C44 C45 -0.5(7) . .
F10 C44 C45 F11 -1.2(6) . .
C43 C44 C45 F11 178.9(4) . .
F10 C44 C45 C46 178.7(4) . .
C43 C44 C45 C46 -1.2(7) . .
F11 C45 C46 F12 1.0(6) . .
C44 C45 C46 F12 -178.9(4) . .
F11 C45 C46 C47 -177.9(4) . .
C44 C45 C46 C47 2.2(7) . .
F12 C46 C47 C42 179.7(4) . .
C45 C46 C47 C42 -1.5(6) . .
F12 C46 C47 C48 -0.6(6) . .
C45 C46 C47 C48 178.3(4) . .
C43 C42 C47 C46 -0.2(6) . .
C41 C42 C47 C46 179.9(4) . .
C43 C42 C47 C48 -179.9(4) . .
C41 C42 C47 C48 0.2(6) . .
C46 C47 C48 O12 26.4(6) . .
C42 C47 C48 O12 -153.9(4) . .
C46 C47 C48 O11 -153.3(4) . .
C42 C47 C48 O11 26.4(6) . .
C46 C47 C48 Eu1 -20.4(16) . 2_566
C42 C47 C48 Eu1 159.4(12) . 2_566
C2 C1 N1 C12 -0.7(7) . .
C2 C1 N1 Eu1 173.1(4) . .
C4 C12 N1 C1 2.2(6) . .
C11 C12 N1 C1 -177.7(4) . .
C4 C12 N1 Eu1 -171.7(3) . .
C11 C12 N1 Eu1 8.4(5) . .
C9 C10 N2 C11 0.4(6) . .
C9 C10 N2 Eu1 -169.2(3) . .
C7 C11 N2 C10 -2.4(6) . .
C12 C11 N2 C10 177.3(4) . .
C7 C11 N2 Eu1 167.5(3) . .
C12 C11 N2 Eu1 -12.7(4) . .
C14 C13 N3 C24 -0.3(7) . .
C14 C13 N3 Eu2 -178.7(4) . .
C16 C24 N3 C13 -0.7(6) . .
C23 C24 N3 C13 179.3(4) . .
C16 C24 N3 Eu2 177.8(3) . .
C23 C24 N3 Eu2 -2.3(5) . .
C21 C22 N4 C23 -0.1(7) . .
C21 C22 N4 Eu2 174.1(4) . .
C19 C23 N4 C22 -0.4(6) . .
C24 C23 N4 C22 -179.9(4) . .
C19 C23 N4 Eu2 -174.8(3) . .
C24 C23 N4 Eu2 5.7(5) . .
O1 C25 O2 Eu2 32.5(10) . .
C26 C25 O2 Eu2 -149.2(5) . .
O2 C25 O1 Eu1 60.3(8) . .
C26 C25 O1 Eu1 -118.0(5) . .
O4 C32 O3 Eu1 -23.7(7) . 2_566
C31 C32 O3 Eu1 156.4(3) . 2_566
O11 C48 O12 Eu1 9.9(4) . 2_566
C47 C48 O12 Eu1 -169.7(3) . 2_566
O12 C48 O11 Eu1 -139.0(3) . .
C47 C48 O11 Eu1 40.7(6) . .
Eu1 C48 O11 Eu1 -130.3(3) 2_566 .
O12 C48 O11 Eu1 -8.7(4) . 2_566
C47 C48 O11 Eu1 170.9(3) . 2_566
O6 C33 O5 Eu2 1.5(4) . .
C34 C33 O5 Eu2 -178.1(3) . .
O5 C33 O6 Eu2 -1.6(4) . .
C34 C33 O6 Eu2 178.1(3) . .
O10 C41 O9 Eu2 109.7(7) . .
C42 C41 O9 Eu2 -73.5(7) . .
Eu1 C41 O9 Eu2 64.9(8) . .
O9 C41 O10 Eu1 -99.8(4) . .
C42 C41 O10 Eu1 83.4(4) . .
O8 C40 O7 Eu2 -170.1(10) . 2_575
C39 C40 O7 Eu2 4.2(15) . 2_575
